data_2205889
loop_
_publ_author_name
'Song, Yang'
'Baoan, Song'
'Guoping, Zhang'
'Linhong, Jin'
'Deyu, Hu'
'Wei, Xue'

_publ_section_title
;Diisopropyl
 {(4-methylbenzothiazol-2-ylamino)[4-(trifluoromethyl)phenyl]methyl}phosphonate
;
_journal_issue 6
_journal_name_full 'Acta Crystallographica Section E'
_journal_page_first o1662
_journal_page_last o1664
_journal_paper_doi 10.1107/S1600536805014327
_journal_volume 61
_journal_year 2005
_chemical_formula_iupac 'C22 H26 F3 N2 O3 P S'
_chemical_formula_moiety 'C22 H26 F3 N2 O3 P S'
_chemical_formula_sum 'C22 H26 F3 N2 O3 P S'
_chemical_formula_weight 486.49
_chemical_name_systematic
;Diisopropyl
{(4-methylbenzothiazol-2-ylamino)[4-(trifluoromethyl)phenyl]methyl}phosphonate
;
_space_group_IT_number 14
_symmetry_cell_setting monoclinic
_symmetry_space_group_name_Hall '-P 2ybc'
_symmetry_space_group_name_H-M 'P 1 21/c 1'
_atom_sites_solution_hydrogens geom
_atom_sites_solution_primary direct
_atom_sites_solution_secondary difmap
_audit_creation_method SHELXL-97
_cell_angle_alpha 90.00
_cell_angle_beta 128.931(6)
_cell_angle_gamma 90.00
_cell_formula_units_Z 8
_cell_length_a 13.819(2)
_cell_length_b 21.354(3)
_cell_length_c 21.991(3)
_cell_measurement_reflns_used 3118
_cell_measurement_temperature 293(2)
_cell_measurement_theta_max 19.33
_cell_measurement_theta_min 2.25
_cell_volume 5048.1(13)
_computing_cell_refinement 'SAINT (Bruker, 1998)'
_computing_data_collection 'SMART (Bruker, 1998)'
_computing_data_reduction SAINT
_computing_molecular_graphics 'SHELXTL (Bruker, 1998)'
_computing_publication_material SHELXTL
_computing_structure_refinement 'SHELXL97 (Sheldrick, 1997)'
_computing_structure_solution 'SHELXS97 (Sheldrick, 1997)'
_diffrn_ambient_temperature 293(2)
_diffrn_measured_fraction_theta_full 0.990
_diffrn_measured_fraction_theta_max 0.990
_diffrn_measurement_device_type 'Bruker SMART CCD area-detector'
_diffrn_measurement_method '\f and \w'
_diffrn_radiation_monochromator graphite
_diffrn_radiation_source 'fine-focus sealed tube'
_diffrn_radiation_type MoK\a
_diffrn_radiation_wavelength 0.71073
_diffrn_reflns_av_R_equivalents 0.0830
_diffrn_reflns_av_sigmaI/netI 0.1219
_diffrn_reflns_limit_h_max 17
_diffrn_reflns_limit_h_min -15
_diffrn_reflns_limit_k_max 26
_diffrn_reflns_limit_k_min -23
_diffrn_reflns_limit_l_max 27
_diffrn_reflns_limit_l_min -27
_diffrn_reflns_number 29353
_diffrn_reflns_theta_full 26.53
_diffrn_reflns_theta_max 26.53
_diffrn_reflns_theta_min 1.53
_diffrn_standards_decay_% 0
_diffrn_standards_number 0
_exptl_absorpt_coefficient_mu 0.238
_exptl_absorpt_correction_T_max 0.949
_exptl_absorpt_correction_T_min 0.918
_exptl_absorpt_correction_type multi-scan
_exptl_absorpt_process_details '(SADABS; Sheldrick, 1996)'
_exptl_crystal_colour colourless
_exptl_crystal_density_diffrn 1.280
_exptl_crystal_density_method 'not measured'
_exptl_crystal_description Prism
_exptl_crystal_F_000 2032
_exptl_crystal_size_max 0.30
_exptl_crystal_size_mid 0.26
_exptl_crystal_size_min 0.22
_refine_diff_density_max 0.342
_refine_diff_density_min -0.257
_refine_ls_extinction_method none
_refine_ls_goodness_of_fit_ref 0.934
_refine_ls_hydrogen_treatment mixed
_refine_ls_matrix_type full
_refine_ls_number_parameters 667
_refine_ls_number_reflns 10401
_refine_ls_number_restraints 186
_refine_ls_restrained_S_all 0.973
_refine_ls_R_factor_all 0.2144
_refine_ls_R_factor_gt 0.0615
_refine_ls_shift/su_max 0.003
_refine_ls_shift/su_mean 0.000
_refine_ls_structure_factor_coef Fsqd
_refine_ls_weighting_details 'calc w = 1/[\s^2^(Fo^2^)+(0.1048P)^2^] where P = (Fo^2^+2Fc^2^)/3'
_refine_ls_weighting_scheme calc
_refine_ls_wR_factor_gt 0.1565
_refine_ls_wR_factor_ref 0.2280
_reflns_number_gt 3429
_reflns_number_total 10401
_reflns_threshold_expression I>2\s(I)
_cod_data_source_file ci6544.cif
_cod_data_source_block I
_cod_depositor_comments
;
The following automatic conversions were performed:
'_symmetry_cell_setting' value 'Monoclinic' changed to 'monoclinic'
according to '/home/saulius/struct/CIF-dictionaries/cif_core.dic'
dictionary named 'cif_core.dic' version 2.4.1 from 2010-06-29.

Automatic conversion script
Id: cif_fix_enum 1527 2010-12-29 10:47:43Z saulius 

The following automatic conversions were performed:

'_symmetry_cell_setting' value 'Monoclinic' changed to 'monoclinic'
according to /home/saulius/struct/CIF-dictionaries/cif_core.dic
dictionary named 'cif_core.dic' version 2.4.1 from 2010-06-29.

Automatic conversion script
Id: cif_fix_values 1715 2011-07-08 13:25:40Z adriana 
;
_cod_original_cell_volume 5048.1(12)
_cod_original_sg_symbol_H-M 'P 21/c'
_cod_database_code 2205889
_cod_database_fobs_code 2205889

loop_
_symmetry_equiv_pos_as_xyz
'x, y, z'
'-x, y+1/2, -z+1/2'
'-x, -y, -z'
'x, -y-1/2, z-1/2'

loop_
_atom_site_label
_atom_site_fract_x
_atom_site_fract_y
_atom_site_fract_z
_atom_site_U_iso_or_equiv
_atom_site_adp_type
_atom_site_calc_flag
_atom_site_refinement_flags
_atom_site_occupancy
_atom_site_disorder_assembly
_atom_site_disorder_group
_atom_site_type_symbol
P1 0.26354(13) 0.81905(7) 0.16031(8) 0.0689(4) Uani d . 1 C . P
P2 0.56179(12) 0.82014(7) 0.67057(8) 0.0686(4) Uani d . 1 . . P
S1 0.73905(13) 0.83127(8) 0.36680(9) 0.0931(5) Uani d . 1 . . S
S2 0.08986(13) 0.80018(7) 0.43290(8) 0.0835(5) Uani d . 1 . . S
F1 0.152(2) 0.5507(9) 0.2761(7) 0.209(9) Uani d PDU 0.416(16) A 1 F
F2 0.1695(16) 0.5989(6) 0.3696(11) 0.156(6) Uani d PDU 0.416(16) A 1 F
F3 0.3217(11) 0.5483(8) 0.3932(11) 0.152(6) Uani d PDU 0.416(16) A 1 F
F1' 0.1057(6) 0.5729(5) 0.2867(7) 0.143(4) Uani d PDU 0.584(16) A 2 F
F2' 0.2547(18) 0.5879(7) 0.4092(7) 0.210(6) Uani d PDU 0.584(16) A 2 F
F3' 0.2806(11) 0.5314(4) 0.3408(10) 0.166(5) Uani d PDU 0.584(16) A 2 F
F4 0.5606(10) 0.5567(4) 0.4498(9) 0.170(5) Uani d PDU 0.689(19) B 1 F
F5 0.6571(11) 0.6225(5) 0.4317(6) 0.145(4) Uani d PDU 0.689(19) B 1 F
F6 0.7501(9) 0.5787(6) 0.5424(4) 0.146(4) Uani d PDU 0.689(19) B 1 F
F4' 0.598(2) 0.5970(11) 0.4121(6) 0.146(8) Uani d PDU 0.311(19) B 2 F
F5' 0.7695(10) 0.6069(11) 0.5286(12) 0.131(8) Uani d PDU 0.311(19) B 2 F
F6' 0.628(3) 0.5469(6) 0.5066(16) 0.150(8) Uani d PDU 0.311(19) B 2 F
O1 0.2726(3) 0.77682(16) 0.11200(18) 0.0803(10) Uani d . 1 . . O
O3 0.1367(3) 0.81859(17) 0.1434(2) 0.0826(10) Uani d . 1 . . O
O4 0.5828(3) 0.76527(17) 0.71781(18) 0.0911(11) Uani d . 1 . . O
O5 0.6809(3) 0.84813(16) 0.68845(18) 0.0759(10) Uani d . 1 . . O
O6 0.4958(3) 0.87014(19) 0.6825(2) 0.0934(11) Uani d . 1 . . O
N1 0.5914(4) 0.86479(17) 0.3963(2) 0.0611(10) Uani d . 1 . . N
N2 0.4986(4) 0.8015(2) 0.2849(2) 0.0718(13) Uani d . 1 . . N
H2A 0.516(4) 0.780(2) 0.259(3) 0.086 Uiso d . 1 . . H
N3 0.2502(3) 0.85380(17) 0.4246(2) 0.0579(10) Uani d . 1 . . N
N4 0.3383(4) 0.7931(2) 0.5366(2) 0.0699(12) Uani d . 1 . . N
H4A 0.328(4) 0.767(2) 0.564(3) 0.084 Uiso d . 1 . . H
C1 0.7981(5) 0.8789(3) 0.4468(3) 0.0818(16) Uani d . 1 . . C
C2 0.9177(6) 0.9034(4) 0.4990(4) 0.124(2) Uani d . 1 . . C
H2 0.9783 0.8953 0.4938 0.148 Uiso calc R 1 . . H
C3 0.9423(7) 0.9403(4) 0.5586(4) 0.135(3) Uani d . 1 . . C
H3 1.0220 0.9563 0.5954 0.162 Uiso calc R 1 . . H
C4 0.8524(7) 0.9539(3) 0.5649(4) 0.112(2) Uani d . 1 . . C
H4 0.8718 0.9801 0.6050 0.135 Uiso calc R 1 . . H
C5 0.7330(6) 0.9299(3) 0.5132(3) 0.0834(16) Uani d . 1 . . C
C6 0.7066(5) 0.8913(2) 0.4531(3) 0.0687(14) Uani d . 1 . . C
C7 0.6353(6) 0.9460(3) 0.5209(4) 0.113(2) Uani d . 1 . . C
H7A 0.6565 0.9272 0.5675 0.170 Uiso calc R 1 . . H
H7B 0.5562 0.9304 0.4763 0.170 Uiso calc R 1 . . H
H7C 0.6310 0.9906 0.5238 0.170 Uiso calc R 1 . . H
C8 0.5954(4) 0.8323(2) 0.3478(3) 0.0576(12) Uani d . 1 . . C
C9 0.3757(4) 0.8036(2) 0.2636(3) 0.0620(13) Uani d . 1 . . C
H9 0.3740 0.8391 0.2911 0.074 Uiso calc R 1 . . H
C10 0.3420(4) 0.7457(2) 0.2859(2) 0.0581(12) Uani d . 1 . . C
C11 0.3547(6) 0.6872(3) 0.2668(3) 0.0892(17) Uani d . 1 . . C
H11 0.3892 0.6827 0.2418 0.107 Uiso calc R 1 . . H
C12 0.3174(6) 0.6347(3) 0.2837(4) 0.110(2) Uani d . 1 . . C
H12 0.3257 0.5951 0.2698 0.132 Uiso calc R 1 . . H
C13 0.2676(6) 0.6414(3) 0.3216(4) 0.0932(18) Uani d . 1 A . C
C14 0.2562(5) 0.6993(3) 0.3417(3) 0.0855(17) Uani d . 1 . . C
H14 0.2234 0.7039 0.3676 0.103 Uiso calc R 1 . . H
C15 0.2930(4) 0.7510(3) 0.3240(3) 0.0721(14) Uani d . 1 . . C
H15 0.2845 0.7904 0.3380 0.087 Uiso calc R 1 . . H
C16 0.2282(7) 0.5858(4) 0.3398(4) 0.138(3) Uani d D 1 . . C
O2 0.2879(4) 0.88942(17) 0.1558(2) 0.1036(13) Uani d D 1 . . O
C17 0.2958(14) 0.9127(7) 0.0967(7) 0.127(5) Uani d PDU 0.538(13) C 1 C
H17A 0.2772 0.8789 0.0606 0.152 Uiso calc PR 0.538(13) C 1 H
C18 0.4263(14) 0.9380(6) 0.1370(9) 0.138(6) Uani d PDU 0.538(13) C 1 C
H18A 0.4866 0.9075 0.1734 0.206 Uiso calc PR 0.538(13) C 1 H
H18B 0.4379 0.9759 0.1644 0.206 Uiso calc PR 0.538(13) C 1 H
H18C 0.4367 0.9467 0.0985 0.206 Uiso calc PR 0.538(13) C 1 H
C19 0.196(2) 0.9629(10) 0.0539(14) 0.212(10) Uani d PDU 0.538(13) C 1 C
H19A 0.1193 0.9468 0.0402 0.318 Uiso calc PR 0.538(13) C 1 H
H19B 0.1828 0.9750 0.0073 0.318 Uiso calc PR 0.538(13) C 1 H
H19C 0.2212 0.9988 0.0872 0.318 Uiso calc PR 0.538(13) C 1 H
C17' 0.2025(15) 0.9199(9) 0.0781(8) 0.137(7) Uani d PDU 0.462(13) C 2 C
H17B 0.1393 0.8903 0.0389 0.164 Uiso calc PR 0.462(13) C 2 H
C18' 0.284(3) 0.9417(14) 0.0577(18) 0.212(12) Uani d PDU 0.462(13) C 2 C
H18D 0.3541 0.9140 0.0813 0.317 Uiso calc PR 0.462(13) C 2 H
H18E 0.3133 0.9834 0.0770 0.317 Uiso calc PR 0.462(13) C 2 H
H18F 0.2367 0.9413 0.0020 0.317 Uiso calc PR 0.462(13) C 2 H
C19' 0.144(3) 0.9769(13) 0.0795(14) 0.234(13) Uani d PU 0.462(13) C 2 C
H19D 0.0915 0.9660 0.0926 0.350 Uiso calc PR 0.462(13) C 2 H
H19E 0.0946 0.9964 0.0289 0.350 Uiso calc PR 0.462(13) C 2 H
H19F 0.2072 1.0055 0.1178 0.350 Uiso calc PR 0.462(13) C 2 H
C20 0.0349(6) 0.7764(4) 0.0878(4) 0.113(2) Uani d . 1 . . C
H20 0.0700 0.7395 0.0814 0.135 Uiso calc R 1 . . H
C21 -0.0224(6) 0.7559(4) 0.1235(4) 0.159(3) Uani d . 1 . . C
H21A 0.0353 0.7299 0.1681 0.239 Uiso calc R 1 . . H
H21B -0.0968 0.7325 0.0859 0.239 Uiso calc R 1 . . H
H21C -0.0426 0.7919 0.1397 0.239 Uiso calc R 1 . . H
C22 -0.0508(8) 0.8076(5) 0.0111(5) 0.201(5) Uani d . 1 . . C
H22A -0.0766 0.8471 0.0175 0.302 Uiso calc R 1 . . H
H22B -0.1224 0.7815 -0.0236 0.302 Uiso calc R 1 . . H
H22C -0.0092 0.8144 -0.0105 0.302 Uiso calc R 1 . . H
C23 0.1322(5) 0.8713(2) 0.3573(3) 0.0598(12) Uani d . 1 . . C
C24 0.1103(5) 0.9091(2) 0.2982(3) 0.0700(14) Uani d . 1 . . C
C25 -0.0138(6) 0.9211(3) 0.2356(3) 0.0950(19) Uani d . 1 . . C
H25 -0.0316 0.9473 0.1959 0.114 Uiso calc R 1 . . H
C26 -0.1111(6) 0.8964(4) 0.2294(4) 0.122(2) Uani d . 1 . . C
H26 -0.1924 0.9047 0.1853 0.146 Uiso calc R 1 . . H
C27 -0.0894(6) 0.8596(4) 0.2873(4) 0.112(2) Uani d . 1 . . C
H27 -0.1551 0.8438 0.2843 0.135 Uiso calc R 1 . . H
C28 0.0330(5) 0.8463(3) 0.3512(3) 0.0784(15) Uani d . 1 . . C
C29 0.2409(4) 0.8177(2) 0.4680(3) 0.0574(12) Uani d . 1 . . C
C30 0.2146(5) 0.9355(2) 0.3023(3) 0.0827(16) Uani d . 1 . . C
H30A 0.2022 0.9251 0.2554 0.124 Uiso calc R 1 . . H
H30B 0.2920 0.9181 0.3466 0.124 Uiso calc R 1 . . H
H30C 0.2164 0.9802 0.3076 0.124 Uiso calc R 1 . . H
C31 0.4652(4) 0.8043(2) 0.5669(2) 0.0610(13) Uani d . 1 . . C
H31 0.4644 0.8423 0.5416 0.073 Uiso calc R 1 . . H
C32 0.5171(4) 0.7520(2) 0.5481(3) 0.0613(12) Uani d . 1 . . C
C33 0.5114(6) 0.6915(3) 0.5651(3) 0.0901(17) Uani d . 1 . . C
H33 0.4797 0.6826 0.5910 0.108 Uiso calc R 1 . . H
C34 0.5518(6) 0.6430(3) 0.5446(4) 0.106(2) Uani d . 1 . . C
H34 0.5463 0.6019 0.5562 0.127 Uiso calc R 1 . . H
C35 0.5995(6) 0.6550(3) 0.5077(4) 0.0910(18) Uani d . 1 B . C
C36 0.6091(5) 0.7156(4) 0.4912(3) 0.0876(17) Uani d . 1 . . C
H36 0.6437 0.7240 0.4670 0.105 Uiso calc R 1 . . H
C37 0.5667(4) 0.7645(3) 0.5110(3) 0.0719(14) Uani d . 1 . . C
H37 0.5717 0.8055 0.4991 0.086 Uiso calc R 1 . . H
C38 0.6428(7) 0.6040(4) 0.4854(4) 0.129(3) Uani d D 1 . . C
C39 0.8070(6) 0.8271(3) 0.7531(4) 0.1015(19) Uani d U 1 . . C
H39 0.8005 0.7877 0.7732 0.122 Uiso calc R 1 . . H
C40 0.8664(8) 0.8729(5) 0.8154(5) 0.180(4) Uani d U 1 . . C
H40A 0.8777 0.9113 0.7977 0.270 Uiso calc R 1 . . H
H40B 0.9459 0.8573 0.8597 0.270 Uiso calc R 1 . . H
H40C 0.8151 0.8806 0.8301 0.270 Uiso calc R 1 . . H
C41 0.8729(8) 0.8145(4) 0.7222(5) 0.180(4) Uani d U 1 . . C
H41A 0.8299 0.7825 0.6829 0.270 Uiso calc R 1 . . H
H41B 0.9560 0.8008 0.7638 0.270 Uiso calc R 1 . . H
H41C 0.8761 0.8521 0.6995 0.270 Uiso calc R 1 . . H
C42 0.4516(7) 0.9288(3) 0.6437(4) 0.112(2) Uani d . 1 . . C
H42 0.4408 0.9279 0.5953 0.134 Uiso calc R 1 . . H
C43 0.5400(8) 0.9792(4) 0.6964(6) 0.198(4) Uani d U 1 . . C
H43A 0.6185 0.9723 0.7078 0.297 Uiso calc PR 0.50 . . H
H43B 0.5514 0.9786 0.7442 0.297 Uiso calc PR 0.50 . . H
H43C 0.5071 1.0191 0.6713 0.297 Uiso calc PR 0.50 . . H
H43D 0.4995 1.0077 0.7078 0.297 Uiso calc PR 0.50 . . H
H43E 0.5667 1.0014 0.6713 0.297 Uiso calc PR 0.50 . . H
H43F 0.6109 0.9610 0.7442 0.297 Uiso calc PR 0.50 . . H
C44 0.3268(7) 0.9402(4) 0.6260(5) 0.149(3) Uani d U 1 . . C
H44A 0.2806 0.9018 0.6094 0.223 Uiso calc R 1 . . H
H44B 0.2803 0.9709 0.5852 0.223 Uiso calc R 1 . . H
H44C 0.3412 0.9552 0.6722 0.223 Uiso calc R 1 . . H

loop_
_atom_site_aniso_label
_atom_site_aniso_U_11
_atom_site_aniso_U_22
_atom_site_aniso_U_33
_atom_site_aniso_U_12
_atom_site_aniso_U_13
_atom_site_aniso_U_23
P1 0.0876(10) 0.0681(10) 0.0719(9) 0.0018(8) 0.0602(9) -0.0047(8)
P2 0.0706(9) 0.0830(10) 0.0633(8) -0.0014(8) 0.0475(8) 0.0055(8)
S1 0.0730(9) 0.1239(13) 0.0942(11) -0.0067(9) 0.0582(9) -0.0351(10)
S2 0.0717(9) 0.1082(12) 0.0846(10) 0.0062(8) 0.0558(8) 0.0186(9)
F1 0.227(13) 0.182(12) 0.203(11) -0.062(8) 0.127(9) 0.024(7)
F2 0.148(9) 0.170(9) 0.159(10) -0.021(7) 0.101(8) 0.045(7)
F3 0.157(9) 0.128(9) 0.154(9) 0.008(6) 0.089(7) 0.060(7)
F1' 0.109(5) 0.122(6) 0.189(8) -0.033(4) 0.089(5) 0.014(5)
F2' 0.251(11) 0.209(9) 0.191(8) -0.054(8) 0.149(8) 0.042(7)
F3' 0.167(8) 0.104(6) 0.190(9) -0.012(5) 0.095(7) 0.039(6)
F4 0.148(6) 0.150(6) 0.192(9) 0.008(5) 0.096(6) -0.065(6)
F5 0.161(7) 0.158(7) 0.128(6) 0.026(5) 0.096(5) -0.039(5)
F6 0.139(6) 0.146(7) 0.123(5) 0.075(5) 0.067(4) 0.011(4)
F4' 0.165(12) 0.137(12) 0.111(10) 0.024(8) 0.075(8) -0.025(7)
F5' 0.124(10) 0.124(11) 0.150(11) 0.028(7) 0.089(8) 0.010(7)
F6' 0.171(12) 0.125(11) 0.157(12) 0.027(8) 0.104(9) -0.010(7)
O1 0.094(2) 0.091(3) 0.073(2) 0.005(2) 0.061(2) -0.017(2)
O3 0.076(2) 0.102(3) 0.082(2) 0.007(2) 0.055(2) -0.010(2)
O4 0.100(3) 0.110(3) 0.066(2) -0.016(2) 0.053(2) 0.023(2)
O5 0.068(2) 0.091(3) 0.073(2) -0.0028(19) 0.047(2) 0.0173(19)
O6 0.106(3) 0.097(3) 0.099(3) 0.013(2) 0.076(3) 0.005(2)
N1 0.078(3) 0.058(2) 0.065(3) -0.013(2) 0.053(2) -0.015(2)
N2 0.070(3) 0.091(3) 0.076(3) -0.019(2) 0.056(3) -0.036(3)
N3 0.066(3) 0.061(3) 0.056(2) 0.011(2) 0.043(2) 0.009(2)
N4 0.059(3) 0.093(3) 0.062(3) 0.006(2) 0.040(2) 0.023(2)
C1 0.067(4) 0.096(4) 0.080(4) -0.010(3) 0.045(3) -0.026(3)
C2 0.082(5) 0.163(7) 0.127(6) -0.023(5) 0.066(5) -0.052(5)
C3 0.088(5) 0.174(8) 0.119(6) -0.028(5) 0.053(5) -0.063(6)
C4 0.117(6) 0.112(5) 0.092(5) -0.020(5) 0.058(5) -0.038(4)
C5 0.095(5) 0.083(4) 0.079(4) -0.014(3) 0.058(4) -0.020(3)
C6 0.079(4) 0.063(3) 0.068(3) -0.001(3) 0.048(3) -0.007(3)
C7 0.147(6) 0.114(5) 0.119(5) -0.027(4) 0.103(5) -0.046(4)
C8 0.070(3) 0.058(3) 0.064(3) -0.002(3) 0.052(3) -0.004(3)
C9 0.076(3) 0.065(3) 0.069(3) -0.010(3) 0.057(3) -0.017(3)
C10 0.066(3) 0.066(3) 0.053(3) 0.002(3) 0.042(3) -0.007(3)
C11 0.128(5) 0.077(4) 0.093(4) 0.004(4) 0.084(4) -0.006(4)
C12 0.163(7) 0.068(4) 0.118(5) -0.007(4) 0.098(5) -0.002(4)
C13 0.102(5) 0.090(5) 0.088(4) -0.022(4) 0.060(4) 0.008(4)
C14 0.081(4) 0.112(5) 0.079(4) -0.011(4) 0.058(3) 0.002(4)
C15 0.079(4) 0.086(4) 0.064(3) -0.005(3) 0.051(3) -0.009(3)
C16 0.171(10) 0.130(8) 0.134(8) -0.019(7) 0.107(8) 0.006(7)
O2 0.169(4) 0.072(3) 0.109(3) -0.005(3) 0.107(3) 0.007(2)
C17 0.152(10) 0.124(9) 0.125(9) -0.007(7) 0.098(7) 0.013(7)
C18 0.167(10) 0.141(10) 0.151(10) 0.000(7) 0.122(8) -0.004(7)
C19 0.209(13) 0.213(14) 0.217(13) 0.002(9) 0.136(10) 0.055(9)
C17' 0.147(11) 0.124(11) 0.141(11) -0.014(8) 0.091(8) 0.006(8)
C18' 0.236(15) 0.219(16) 0.211(15) -0.005(9) 0.156(11) 0.030(9)
C19' 0.248(15) 0.227(15) 0.223(15) 0.034(10) 0.147(11) 0.022(9)
C20 0.088(5) 0.150(6) 0.112(5) -0.006(5) 0.069(5) -0.018(5)
C21 0.104(5) 0.233(10) 0.132(6) -0.037(6) 0.070(5) 0.001(6)
C22 0.115(7) 0.332(14) 0.098(6) -0.009(8) 0.039(5) 0.009(8)
C23 0.064(3) 0.065(3) 0.053(3) 0.013(3) 0.038(3) 0.004(3)
C24 0.092(4) 0.065(3) 0.060(3) 0.016(3) 0.052(3) 0.006(3)
C25 0.099(5) 0.103(5) 0.066(4) 0.033(4) 0.043(4) 0.029(3)
C26 0.080(5) 0.171(7) 0.100(5) 0.039(5) 0.049(4) 0.049(5)
C27 0.069(4) 0.158(7) 0.104(5) 0.012(4) 0.051(4) 0.024(5)
C28 0.074(4) 0.096(4) 0.072(4) 0.015(3) 0.048(3) 0.014(3)
C29 0.066(3) 0.064(3) 0.057(3) 0.008(3) 0.046(3) 0.005(3)
C30 0.114(5) 0.073(4) 0.080(4) 0.005(3) 0.070(4) 0.010(3)
C31 0.065(3) 0.067(3) 0.060(3) 0.003(3) 0.044(3) 0.014(3)
C32 0.064(3) 0.071(4) 0.049(3) 0.002(3) 0.036(3) 0.006(3)
C33 0.117(5) 0.078(4) 0.105(5) 0.014(4) 0.084(4) 0.014(4)
C34 0.136(6) 0.076(4) 0.132(6) 0.009(4) 0.097(5) 0.015(4)
C35 0.087(4) 0.086(5) 0.081(4) 0.022(4) 0.044(4) -0.001(4)
C36 0.075(4) 0.125(6) 0.070(4) 0.011(4) 0.049(3) -0.008(4)
C37 0.076(3) 0.081(4) 0.064(3) -0.002(3) 0.047(3) 0.002(3)
C38 0.128(7) 0.122(7) 0.133(8) 0.030(6) 0.080(7) -0.007(6)
C39 0.082(4) 0.109(5) 0.119(5) 0.001(4) 0.066(4) 0.010(4)
C40 0.159(6) 0.208(7) 0.122(5) 0.010(6) 0.064(5) -0.032(6)
C41 0.133(6) 0.236(8) 0.183(7) 0.011(5) 0.106(5) -0.017(6)
C42 0.146(6) 0.078(5) 0.138(6) -0.002(5) 0.102(5) 0.021(5)
C43 0.164(7) 0.127(6) 0.231(8) -0.016(5) 0.090(6) -0.002(6)
C44 0.137(5) 0.139(6) 0.200(7) 0.026(5) 0.120(5) 0.034(5)

loop_
_atom_type_symbol
_atom_type_description
_atom_type_scat_dispersion_real
_atom_type_scat_dispersion_imag
_atom_type_scat_source
C C 0.0033 0.0016 'International Tables Vol C Tables 4.2.6.8 and 6.1.1.4'
H H 0.0000 0.0000 'International Tables Vol C Tables 4.2.6.8 and 6.1.1.4'
N N 0.0061 0.0033 'International Tables Vol C Tables 4.2.6.8 and 6.1.1.4'
O O 0.0106 0.0060 'International Tables Vol C Tables 4.2.6.8 and 6.1.1.4'
F F 0.0171 0.0103 'International Tables Vol C Tables 4.2.6.8 and 6.1.1.4'
P P 0.1023 0.0942 'International Tables Vol C Tables 4.2.6.8 and 6.1.1.4'
S S 0.1246 0.1234 'International Tables Vol C Tables 4.2.6.8 and 6.1.1.4'

loop_
_geom_angle_atom_site_label_1
_geom_angle_atom_site_label_2
_geom_angle_atom_site_label_3
_geom_angle
_geom_angle_publ_flag
O1 P1 O3 115.1(2) y
O1 P1 O2 115.5(2) y
O3 P1 O2 104.4(2) y
O1 P1 C9 113.9(2) y
O3 P1 C9 104.4(2) y
O2 P1 C9 102.0(2) y
O4 P2 O6 108.0(2) y
O4 P2 O5 114.9(2) y
O6 P2 O5 109.8(2) y
O4 P2 C31 113.8(2) y
O6 P2 C31 107.4(2) y
O5 P2 C31 102.5(2) y
C1 S1 C8 88.6(3) ?
C28 S2 C29 88.5(3) ?
C20 O3 P1 123.8(3) ?
C39 O5 P2 123.6(3) ?
C42 O6 P2 126.3(4) ?
C8 N1 C6 109.9(4) ?
C8 N2 C9 121.6(4) ?
C8 N2 H2A 115(3) ?
C9 N2 H2A 123(3) ?
C29 N3 C23 110.4(4) ?
C29 N4 C31 121.3(4) ?
C29 N4 H4A 122(3) ?
C31 N4 H4A 117(3) ?
C6 C1 C2 122.3(5) ?
C6 C1 S1 109.7(4) ?
C2 C1 S1 128.0(5) ?
C3 C2 C1 117.0(6) ?
C3 C2 H2 121.5 ?
C1 C2 H2 121.5 ?
C4 C3 C2 121.5(7) ?
C4 C3 H3 119.2 ?
C2 C3 H3 119.2 ?
C3 C4 C5 121.9(6) ?
C3 C4 H4 119.0 ?
C5 C4 H4 119.0 ?
C4 C5 C6 117.5(6) ?
C4 C5 C7 121.0(6) ?
C6 C5 C7 121.5(5) ?
C1 C6 N1 116.0(5) ?
C1 C6 C5 119.7(5) ?
N1 C6 C5 124.3(5) ?
C5 C7 H7A 109.5 ?
C5 C7 H7B 109.5 ?
H7A C7 H7B 109.5 ?
C5 C7 H7C 109.5 ?
H7A C7 H7C 109.5 ?
H7B C7 H7C 109.5 ?
N1 C8 N2 125.2(4) ?
N1 C8 S1 115.8(4) ?
N2 C8 S1 119.0(3) ?
N2 C9 C10 114.1(4) y
N2 C9 P1 108.6(3) y
C10 C9 P1 111.4(3) y
N2 C9 H9 107.5 ?
C10 C9 H9 107.5 ?
P1 C9 H9 107.5 ?
C11 C10 C15 118.2(5) ?
C11 C10 C9 121.6(4) ?
C15 C10 C9 120.2(4) ?
C10 C11 C12 121.2(5) ?
C10 C11 H11 119.4 ?
C12 C11 H11 119.4 ?
C11 C12 C13 119.4(6) ?
C11 C12 H12 120.3 ?
C13 C12 H12 120.3 ?
C14 C13 C12 119.7(6) ?
C14 C13 C16 120.8(7) ?
C12 C13 C16 119.5(7) ?
C13 C14 C15 120.1(5) ?
C13 C14 H14 119.9 ?
C15 C14 H14 119.9 ?
C14 C15 C10 121.4(5) ?
C14 C15 H15 119.3 ?
C10 C15 H15 119.3 ?
F1 C16 F3 106.2(10) ?
F2' C16 F1' 106.9(9) ?
F1 C16 F2 107.6(10) ?
F3 C16 F2 103.9(9) ?
F2' C16 F3' 104.5(9) ?
F1' C16 F3' 101.9(8) ?
F1 C16 C13 110.8(10) ?
F3 C16 C13 113.9(9) ?
F2 C16 C13 113.8(9) ?
C17 O2 P1 121.7(7) ?
C17' O2 P1 116.7(8) ?
O2 C17 C19 104.0(13) ?
O2 C17 C18 109.1(10) ?
C19 C17 C18 113.2(14) ?
O2 C17 H17A 110.1 ?
C19 C17 H17A 110.1 ?
C18 C17 H17A 110.1 ?
C17 C18 H18A 109.5 ?
C17 C18 H18B 109.5 ?
H18A C18 H18B 109.5 ?
C17 C18 H18C 109.5 ?
H18A C18 H18C 109.5 ?
H18B C18 H18C 109.5 ?
C17 C19 H19A 109.5 ?
C17 C19 H19B 109.5 ?
H19A C19 H19B 109.5 ?
C17 C19 H19C 109.5 ?
H19A C19 H19C 109.5 ?
H19B C19 H19C 109.5 ?
C19' C17' O2 112.9(16) ?
C19' C17' C18' 105.8(19) ?
O2 C17' C18' 105.8(15) ?
C19' C17' H17B 110.7 ?
O2 C17' H17B 110.7 ?
C18' C17' H17B 110.7 ?
C17' C18' H18D 109.5 ?
C17' C18' H18E 109.5 ?
H18D C18' H18E 109.5 ?
C17' C18' H18F 109.5 ?
H18D C18' H18F 109.5 ?
H18E C18' H18F 109.5 ?
C17' C19' H19D 109.5 ?
C17' C19' H19E 109.5 ?
H19D C19' H19E 109.5 ?
C17' C19' H19F 109.5 ?
H19D C19' H19F 109.5 ?
H19E C19' H19F 109.5 ?
O3 C20 C22 109.8(7) ?
O3 C20 C21 106.9(5) ?
C22 C20 C21 115.1(6) ?
O3 C20 H20 108.3 ?
C22 C20 H20 108.3 ?
C21 C20 H20 108.3 ?
C20 C21 H21A 109.5 ?
C20 C21 H21B 109.5 ?
H21A C21 H21B 109.5 ?
C20 C21 H21C 109.5 ?
H21A C21 H21C 109.5 ?
H21B C21 H21C 109.5 ?
C20 C22 H22A 109.5 ?
C20 C22 H22B 109.5 ?
H22A C22 H22B 109.5 ?
C20 C22 H22C 109.5 ?
H22A C22 H22C 109.5 ?
H22B C22 H22C 109.5 ?
C24 C23 C28 120.4(5) ?
C24 C23 N3 124.6(5) ?
C28 C23 N3 115.0(4) ?
C25 C24 C23 116.2(5) ?
C25 C24 C30 122.1(5) ?
C23 C24 C30 121.7(5) ?
C26 C25 C24 123.3(6) ?
C26 C25 H25 118.3 ?
C24 C25 H25 118.3 ?
C27 C26 C25 120.3(6) ?
C27 C26 H26 119.8 ?
C25 C26 H26 119.8 ?
C26 C27 C28 118.4(6) ?
C26 C27 H27 120.8 ?
C28 C27 H27 120.8 ?
C27 C28 C23 121.3(5) ?
C27 C28 S2 129.1(5) ?
C23 C28 S2 109.7(4) ?
N3 C29 N4 124.4(4) ?
N3 C29 S2 116.5(4) ?
N4 C29 S2 119.1(4) ?
C24 C30 H30A 109.5 ?
C24 C30 H30B 109.5 ?
H30A C30 H30B 109.5 ?
C24 C30 H30C 109.5 ?
H30A C30 H30C 109.5 ?
H30B C30 H30C 109.5 ?
N4 C31 C32 113.3(4) y
N4 C31 P2 109.3(3) y
C32 C31 P2 112.3(3) y
N4 C31 H31 107.2 ?
C32 C31 H31 107.2 ?
P2 C31 H31 107.2 ?
C33 C32 C37 118.6(5) ?
C33 C32 C31 120.4(4) ?
C37 C32 C31 120.9(5) ?
C32 C33 C34 121.2(6) ?
C32 C33 H33 119.4 ?
C34 C33 H33 119.4 ?
C35 C34 C33 120.2(6) ?
C35 C34 H34 119.9 ?
C33 C34 H34 119.9 ?
C34 C35 C36 120.1(6) ?
C34 C35 C38 120.9(7) ?
C36 C35 C38 119.0(7) ?
C35 C36 C37 119.7(5) ?
C35 C36 H36 120.2 ?
C37 C36 H36 120.2 ?
C32 C37 C36 120.2(5) ?
C32 C37 H37 119.9 ?
C36 C37 H37 119.9 ?
F6 C38 F4 106.3(8) ?
F4' C38 F6' 105.0(10) ?
F4' C38 F5' 105.2(11) ?
F6' C38 F5' 101.8(9) ?
F6 C38 F5 104.6(8) ?
F4 C38 F5 103.9(7) ?
F6 C38 C35 116.1(7) ?
F4 C38 C35 112.4(7) ?
F5 C38 C35 112.6(7) ?
C40 C39 O5 109.5(6) ?
C40 C39 C41 114.5(7) ?
O5 C39 C41 108.2(6) ?
C40 C39 H39 108.2 ?
O5 C39 H39 108.2 ?
C41 C39 H39 108.2 ?
C39 C40 H40A 109.5 ?
C39 C40 H40B 109.5 ?
H40A C40 H40B 109.5 ?
C39 C40 H40C 109.5 ?
H40A C40 H40C 109.5 ?
H40B C40 H40C 109.5 ?
C39 C41 H41A 109.5 ?
C39 C41 H41B 109.5 ?
H41A C41 H41B 109.5 ?
C39 C41 H41C 109.5 ?
H41A C41 H41C 109.5 ?
H41B C41 H41C 109.5 ?
O6 C42 C43 109.7(6) ?
O6 C42 C44 106.6(5) ?
C43 C42 C44 109.0(7) ?
O6 C42 H42 110.5 ?
C43 C42 H42 110.5 ?
C44 C42 H42 110.5 ?
C42 C43 H43A 109.5 ?
C42 C43 H43B 109.5 ?
H43A C43 H43B 109.5 ?
C42 C43 H43C 109.5 ?
H43A C43 H43C 109.5 ?
H43B C43 H43C 109.5 ?
C42 C43 H43D 109.5 ?
H43A C43 H43D 141.1 ?
H43B C43 H43D 56.3 ?
H43C C43 H43D 56.3 ?
C42 C43 H43E 109.5 ?
H43A C43 H43E 56.3 ?
H43B C43 H43E 141.1 ?
H43C C43 H43E 56.3 ?
H43D C43 H43E 109.5 ?
C42 C43 H43F 109.5 ?
H43A C43 H43F 56.3 ?
H43B C43 H43F 56.3 ?
H43C C43 H43F 141.1 ?
H43D C43 H43F 109.5 ?
H43E C43 H43F 109.5 ?
C42 C44 H44A 109.5 ?
C42 C44 H44B 109.5 ?
H44A C44 H44B 109.5 ?
C42 C44 H44C 109.5 ?
H44A C44 H44C 109.5 ?
H44B C44 H44C 109.5 ?

loop_
_geom_bond_atom_site_label_1
_geom_bond_atom_site_label_2
_geom_bond_distance
_geom_bond_publ_flag
P1 O1 1.458(3) y
P1 O3 1.547(4) y
P1 O2 1.556(4) y
P1 C9 1.802(5) y
P2 O4 1.469(3) y
P2 O6 1.530(4) y
P2 O5 1.552(3) y
P2 C31 1.808(4) y
S1 C1 1.730(5) y
S1 C8 1.753(5) y
S2 C28 1.745(5) y
S2 C29 1.751(5) y
F1 C16 1.333(9) ?
F2 C16 1.356(9) ?
F3 C16 1.336(9) ?
F1' C16 1.349(8) ?
F2' C16 1.329(8) ?
F3' C16 1.362(8) ?
F4 C38 1.345(8) ?
F5 C38 1.374(8) ?
F6 C38 1.314(7) ?
F4' C38 1.324(9) ?
F5' C38 1.372(9) ?
F6' C38 1.366(9) ?
O3 C20 1.458(7) ?
O5 C39 1.464(6) ?
O6 C42 1.419(6) ?
N1 C8 1.303(5) y
N1 C6 1.384(6) y
N2 C8 1.344(6) y
N2 C9 1.451(6) y
N2 H2A 0.87(5) ?
N3 C29 1.295(5) y
N3 C23 1.398(5) y
N4 C29 1.346(6) y
N4 C31 1.453(6) y
N4 H4A 0.90(5) ?
C1 C6 1.381(7) ?
C1 C2 1.392(7) ?
C2 C3 1.376(8) ?
C2 H2 0.93 ?
C3 C4 1.365(8) ?
C3 H3 0.93 ?
C4 C5 1.386(8) ?
C4 H4 0.93 ?
C5 C6 1.398(7) ?
C5 C7 1.501(7) ?
C7 H7A 0.96 ?
C7 H7B 0.96 ?
C7 H7C 0.96 ?
C9 C10 1.508(6) ?
C9 H9 0.98 ?
C10 C11 1.364(6) ?
C10 C15 1.372(6) ?
C11 C12 1.381(8) ?
C11 H11 0.93 ?
C12 C13 1.381(8) ?
C12 H12 0.93 ?
C13 C14 1.354(8) ?
C13 C16 1.464(9) ?
C14 C15 1.371(7) ?
C14 H14 0.93 ?
C15 H15 0.93 ?
O2 C17 1.459(9) ?
O2 C17' 1.485(10) ?
C17 C19 1.523(10) ?
C17 C18 1.524(9) ?
C17 H17A 0.98 ?
C18 H18A 0.96 ?
C18 H18B 0.96 ?
C18 H18C 0.96 ?
C19 H19A 0.96 ?
C19 H19B 0.96 ?
C19 H19C 0.96 ?
C17' C19' 1.47(3) ?
C17' C18' 1.526(7) ?
C17' H17B 0.98 ?
C18' H18D 0.96 ?
C18' H18E 0.96 ?
C18' H18F 0.96 ?
C19' H19D 0.96 ?
C19' H19E 0.96 ?
C19' H19F 0.96 ?
C20 C22 1.476(9) ?
C20 C21 1.491(8) ?
C20 H20 0.98 ?
C21 H21A 0.96 ?
C21 H21B 0.96 ?
C21 H21C 0.96 ?
C22 H22A 0.96 ?
C22 H22B 0.96 ?
C22 H22C 0.96 ?
C23 C24 1.393(6) ?
C23 C28 1.395(7) ?
C24 C25 1.391(7) ?
C24 C30 1.497(7) ?
C25 C26 1.370(8) ?
C25 H25 0.93 ?
C26 C27 1.360(8) ?
C26 H26 0.93 ?
C27 C28 1.389(7) ?
C27 H27 0.93 ?
C30 H30A 0.96 ?
C30 H30B 0.96 ?
C30 H30C 0.96 ?
C31 C32 1.517(6) ?
C31 H31 0.98 ?
C32 C33 1.362(7) ?
C32 C37 1.383(6) ?
C33 C34 1.379(8) ?
C33 H33 0.93 ?
C34 C35 1.354(8) ?
C34 H34 0.93 ?
C35 C36 1.372(8) ?
C35 C38 1.467(9) ?
C36 C37 1.392(7) ?
C36 H36 0.93 ?
C37 H37 0.93 ?
C39 C40 1.447(9) ?
C39 C41 1.466(9) ?
C39 H39 0.98 ?
C40 H40A 0.96 ?
C40 H40B 0.96 ?
C40 H40C 0.96 ?
C41 H41A 0.96 ?
C41 H41B 0.96 ?
C41 H41C 0.96 ?
C42 C43 1.488(10) ?
C42 C44 1.529(8) ?
C42 H42 0.98 ?
C43 H43A 0.96 ?
C43 H43B 0.96 ?
C43 H43C 0.96 ?
C43 H43D 0.96 ?
C43 H43E 0.96 ?
C43 H43F 0.96 ?
C44 H44A 0.96 ?
C44 H44B 0.96 ?
C44 H44C 0.96 ?

loop_
_geom_hbond_atom_site_label_D
_geom_hbond_atom_site_label_H
_geom_hbond_atom_site_label_A
_geom_hbond_site_symmetry_A
_geom_hbond_distance_DH
_geom_hbond_distance_HA
_geom_hbond_distance_DA
_geom_hbond_angle_DHA
N2 H2A O4 4_575 0.87(5) 1.91(6) 2.779(7) 170(5)
N4 H4A O1 4_576 0.90(5) 1.90(6) 2.774(7) 167(6)

loop_
_geom_torsion_atom_site_label_1
_geom_torsion_atom_site_label_2
_geom_torsion_atom_site_label_3
_geom_torsion_atom_site_label_4
_geom_torsion
O1 P1 O3 C20 4.4(5)
O2 P1 O3 C20 132.0(5)
C9 P1 O3 C20 -121.3(5)
O4 P2 O5 C39 -7.0(5)
O6 P2 O5 C39 115.1(4)
C31 P2 O5 C39 -130.9(4)
O4 P2 O6 C42 -175.8(5)
O5 P2 O6 C42 58.2(5)
C31 P2 O6 C42 -52.6(5)
C8 S1 C1 C6 0.4(4)
C8 S1 C1 C2 -178.9(6)
C6 C1 C2 C3 0.9(10)
S1 C1 C2 C3 -179.9(6)
C1 C2 C3 C4 -2.1(12)
C2 C3 C4 C5 2.0(12)
C3 C4 C5 C6 -0.7(10)
C3 C4 C5 C7 -179.5(7)
C2 C1 C6 N1 178.8(5)
S1 C1 C6 N1 -0.6(6)
C2 C1 C6 C5 0.4(9)
S1 C1 C6 C5 -179.0(4)
C8 N1 C6 C1 0.5(6)
C8 N1 C6 C5 178.8(5)
C4 C5 C6 C1 -0.5(8)
C7 C5 C6 C1 178.3(5)
C4 C5 C6 N1 -178.7(5)
C7 C5 C6 N1 0.1(8)
C6 N1 C8 N2 -178.6(4)
C6 N1 C8 S1 -0.2(5)
C9 N2 C8 N1 2.0(7)
C9 N2 C8 S1 -176.4(4)
C1 S1 C8 N1 -0.1(4)
C1 S1 C8 N2 178.4(4)
C8 N2 C9 C10 -102.1(5)
C8 N2 C9 P1 133.1(4)
O1 P1 C9 N2 52.2(4)
O3 P1 C9 N2 178.6(3)
O2 P1 C9 N2 -72.9(3)
O1 P1 C9 C10 -74.2(4)
O3 P1 C9 C10 52.2(4)
O2 P1 C9 C10 160.7(3)
N2 C9 C10 C11 -50.7(6)
P1 C9 C10 C11 72.6(5)
N2 C9 C10 C15 131.8(4)
P1 C9 C10 C15 -104.9(4)
C15 C10 C11 C12 1.1(8)
C9 C10 C11 C12 -176.4(5)
C10 C11 C12 C13 -0.8(10)
C11 C12 C13 C14 -0.1(10)
C11 C12 C13 C16 -179.9(6)
C12 C13 C14 C15 0.5(9)
C16 C13 C14 C15 -179.7(6)
C13 C14 C15 C10 -0.1(8)
C11 C10 C15 C14 -0.7(7)
C9 C10 C15 C14 176.9(4)
C14 C13 C16 F2' -39.2(14)
C12 C13 C16 F2' 140.6(12)
C14 C13 C16 F1 128.1(14)
C12 C13 C16 F1 -52.1(15)
C14 C13 C16 F3 -112.3(13)
C12 C13 C16 F3 67.5(13)
C14 C13 C16 F1' 84.0(10)
C12 C13 C16 F1' -96.2(10)
C14 C13 C16 F2 6.6(13)
C12 C13 C16 F2 -173.6(10)
C14 C13 C16 F3' -159.2(9)
C12 C13 C16 F3' 20.6(12)
O1 P1 O2 C17 11.1(8)
O3 P1 O2 C17 -116.3(8)
C9 P1 O2 C17 135.2(8)
O1 P1 O2 C17' 61.0(9)
O3 P1 O2 C17' -66.4(9)
C9 P1 O2 C17' -174.9(9)
C17' O2 C17 C19 25.8(16)
P1 O2 C17 C19 122.5(11)
C17' O2 C17 C18 147(2)
P1 O2 C17 C18 -116.5(10)
C17 O2 C17' C19' -126(2)
P1 O2 C17' C19' 125.5(16)
C17 O2 C17' C18' -10.3(15)
P1 O2 C17' C18' -119.2(15)
P1 O3 C20 C22 -94.3(6)
P1 O3 C20 C21 140.2(5)
C29 N3 C23 C24 -178.9(4)
C29 N3 C23 C28 -0.7(6)
C28 C23 C24 C25 1.6(7)
N3 C23 C24 C25 179.7(4)
C28 C23 C24 C30 -178.8(4)
N3 C23 C24 C30 -0.7(7)
C23 C24 C25 C26 -2.0(9)
C30 C24 C25 C26 178.4(6)
C24 C25 C26 C27 2.3(11)
C25 C26 C27 C28 -2.1(11)
C26 C27 C28 C23 1.8(10)
C26 C27 C28 S2 -178.9(5)
C24 C23 C28 C27 -1.6(8)
N3 C23 C28 C27 -179.9(5)
C24 C23 C28 S2 178.9(4)
N3 C23 C28 S2 0.7(5)
C29 S2 C28 C27 -179.7(6)
C29 S2 C28 C23 -0.3(4)
C23 N3 C29 N4 179.8(4)
C23 N3 C29 S2 0.5(5)
C31 N4 C29 N3 -1.6(7)
C31 N4 C29 S2 177.7(3)
C28 S2 C29 N3 -0.1(4)
C28 S2 C29 N4 -179.4(4)
C29 N4 C31 C32 -96.5(5)
C29 N4 C31 P2 137.4(4)
O4 P2 C31 N4 70.0(4)
O6 P2 C31 N4 -49.6(4)
O5 P2 C31 N4 -165.3(3)
O4 P2 C31 C32 -56.7(4)
O6 P2 C31 C32 -176.2(3)
O5 P2 C31 C32 68.0(4)
N4 C31 C32 C33 -51.7(6)
P2 C31 C32 C33 72.8(5)
N4 C31 C32 C37 125.9(5)
P2 C31 C32 C37 -109.7(4)
C37 C32 C33 C34 -1.2(8)
C31 C32 C33 C34 176.4(5)
C32 C33 C34 C35 0.7(10)
C33 C34 C35 C36 0.7(10)
C33 C34 C35 C38 -180.0(6)
C34 C35 C36 C37 -1.6(9)
C38 C35 C36 C37 179.1(5)
C33 C32 C37 C36 0.3(7)
C31 C32 C37 C36 -177.3(4)
C35 C36 C37 C32 1.1(8)
C34 C35 C38 F6 -75.5(12)
C36 C35 C38 F6 103.8(11)
C34 C35 C38 F4' 124.3(17)
C36 C35 C38 F4' -56.4(18)
C34 C35 C38 F4 47.1(11)
C36 C35 C38 F4 -133.6(9)
C34 C35 C38 F6' 0.0(15)
C36 C35 C38 F6' 179.3(14)
C34 C35 C38 F5' -112.4(14)
C36 C35 C38 F5' 66.9(14)
C34 C35 C38 F5 164.0(8)
C36 C35 C38 F5 -16.7(11)
P2 O5 C39 C40 -104.5(6)
P2 O5 C39 C41 130.1(5)
P2 O6 C42 C43 -101.6(7)
P2 O6 C42 C44 140.5(5)
